data_7708835
loop_
_publ_author_name
'Fazekas, Eszter'
'Jenkins, David T.'
'Forbes, Andrew A.'
'Gallagher, Brendan'
'Rosair, Georgina'
'McIntosh, Ruaraidh D.'

_publ_section_title
;
 Amino acid-derived bisphenolate palladium complexes as C-C coupling
 catalysts
;
_journal_name_full 'Dalton Transactions'
_journal_paper_doi 10.1039/D1DT03068J
_journal_year 2021
_chemical_formula_moiety 'C36.66 H59.32 N2 O4 Pd'
_chemical_formula_sum 'C36.66 H59.32 N2 O4 Pd'
_chemical_formula_weight 698.50
_space_group_crystal_system triclinic
_space_group_IT_number 2
_space_group_name_Hall '-P 1'
_space_group_name_H-M_alt 'P -1'
_atom_sites_solution_hydrogens geom
_atom_sites_solution_primary dual
_audit_creation_date 2021-10-27
_audit_creation_method
;
Olex2 1.3
(compiled 2020.11.12 svn.r5f609507 for OlexSys, GUI svn.r6408)
;
_audit_update_record
;
2021-11-03 deposited with the CCDC.	2021-11-12 downloaded from the CCDC.
;
_cell_angle_alpha 103.1830(10)
_cell_angle_beta 104.3440(10)
_cell_angle_gamma 99.5060(10)
_cell_formula_units_Z 2
_cell_length_a 10.8890(2)
_cell_length_b 11.7145(3)
_cell_length_c 15.3877(3)
_cell_measurement_reflns_used 9491
_cell_measurement_temperature 100.0
_cell_measurement_theta_max 74.527
_cell_measurement_theta_min 3.089
_cell_volume 1799.70(7)
_computing_cell_refinement 'SAINT V8.38A (?, 2016)'
_computing_data_reduction 'SAINT V8.38A (?, 2016)'
_computing_molecular_graphics 'Olex2 1.3 (Dolomanov et al., 2009)'
_computing_publication_material 'Olex2 1.3 (Dolomanov et al., 2009)'
_computing_structure_refinement 'SHELXL 2018/3 (Sheldrick, 2015)'
_computing_structure_solution 'SHELXT 2014/5 (Sheldrick, 2014)'
_diffrn_ambient_temperature 100.0
_diffrn_measured_fraction_theta_full 1.000
_diffrn_measured_fraction_theta_max 0.995
_diffrn_measurement_device_type 'Bruker D8 Venture'
_diffrn_radiation_type CuK\a
_diffrn_radiation_wavelength 1.54178
_diffrn_reflns_av_R_equivalents 0.0707
_diffrn_reflns_av_unetI/netI 0.0224
_diffrn_reflns_Laue_measured_fraction_full 1.000
_diffrn_reflns_Laue_measured_fraction_max 0.995
_diffrn_reflns_limit_h_max 13
_diffrn_reflns_limit_h_min -13
_diffrn_reflns_limit_k_max 14
_diffrn_reflns_limit_k_min -13
_diffrn_reflns_limit_l_max 19
_diffrn_reflns_limit_l_min -19
_diffrn_reflns_number 141515
_diffrn_reflns_point_group_measured_fraction_full 1.000
_diffrn_reflns_point_group_measured_fraction_max 0.995
_diffrn_reflns_theta_full 67.679
_diffrn_reflns_theta_max 74.759
_diffrn_reflns_theta_min 3.089
_diffrn_source_current 1.1
_diffrn_source_power 0.055
_diffrn_source_voltage 50.0
_exptl_absorpt_coefficient_mu 4.456
_exptl_absorpt_correction_T_max 0.7538
_exptl_absorpt_correction_T_min 0.5746
_exptl_absorpt_correction_type multi-scan
_exptl_absorpt_process_details
;
SADABS-2016/2 (Bruker,2016/2) was used for absorption correction.
wR2(int) was 0.1132 before and 0.0825 after correction.
The Ratio of minimum to maximum transmission is 0.7623.
The \l/2 correction factor is Not present.
;
_exptl_crystal_colour orange
_exptl_crystal_colour_primary orange
_exptl_crystal_density_diffrn 1.289
_exptl_crystal_description needle
_exptl_crystal_F_000 743
_exptl_crystal_size_max 0.18
_exptl_crystal_size_mid 0.06
_exptl_crystal_size_min 0.04
_refine_diff_density_max 1.245
_refine_diff_density_min -1.371
_refine_diff_density_rms 0.085
_refine_ls_extinction_method none
_refine_ls_goodness_of_fit_ref 1.058
_refine_ls_hydrogen_treatment constr
_refine_ls_matrix_type full
_refine_ls_number_parameters 414
_refine_ls_number_reflns 7359
_refine_ls_number_restraints 0
_refine_ls_restrained_S_all 1.058
_refine_ls_R_factor_all 0.0483
_refine_ls_R_factor_gt 0.0429
_refine_ls_shift/su_max 0.000
_refine_ls_shift/su_mean 0.000
_refine_ls_structure_factor_coef Fsqd
_refine_ls_weighting_details 'w=1/[\s^2^(Fo^2^)+5.7473P] where P=(Fo^2^+2Fc^2^)/3'
_refine_ls_weighting_scheme calc
_refine_ls_wR_factor_gt 0.0870
_refine_ls_wR_factor_ref 0.0900
_reflns_Friedel_coverage 0.000
_reflns_number_gt 6671
_reflns_number_total 7359
_reflns_threshold_expression 'I > 2\s(I)'
_cod_data_source_file d1dt03068j2.cif
_cod_data_source_block ef71
_cod_database_code 7708835
_shelx_shelxl_version_number 2018/3
_shelx_space_group_comment
;
The symmetry employed for this shelxl refinement is uniquely defined
by the following loop, which should always be used as a source of
symmetry information in preference to the above space-group names.
They are only intended as comments.
;
_shelx_estimated_absorpt_t_max 0.842
_shelx_estimated_absorpt_t_min 0.501
_olex2_refinement_description
;
1. Fixed Uiso
 At 1.2 times of:
  All C(H) groups, All C(H,H) groups, All N(H) groups
 At 1.5 times of:
  All C(H,H,H) groups
2. Others
 Sof(H2)=1-FVAR(1)
 Sof(C38)=Sof(H38A)=Sof(H38B)=Sof(H38C)=FVAR(1)
3.a Ternary CH refined with riding coordinates:
 N2(H2)
3.b Secondary CH2 refined with riding coordinates:
 C15(H15A,H15B), C16(H16A,H16B), C31(H31A,H31B), C33(H33A,H33B)
3.c Aromatic/amide H refined with riding coordinates:
 C3(H3), C9(H9), C18(H18), C20(H20)
3.d Idealised Me refined as rotating group:
 C6(H6A,H6B,H6C), C7(H7A,H7B,H7C), C8(H8A,H8B,H8C), C12(H12A,H12B,H12C),
 C13(H13A,H13B,H13C), C14(H14A,H14B,H14C), C23(H23A,H23B,H23C), C24(H24A,H24B,
 H24C), C25(H25A,H25B,H25C), C28(H28A,H28B,H28C), C29(H29A,H29B,H29C), C30(H30A,
 H30B,H30C), C34(H34A,H34B,H34C), C36(H36A,H36B,H36C), C37(H37A,H37B,H37C),
 C38(H38A,H38B,H38C)
;
_olex2_submission_special_instructions 'No special instructions were received'

loop_
_space_group_symop_operation_xyz
'x, y, z'
'-x, -y, -z'

loop_
_atom_site_label
_atom_site_type_symbol
_atom_site_fract_x
_atom_site_fract_y
_atom_site_fract_z
_atom_site_U_iso_or_equiv
_atom_site_adp_type
_atom_site_occupancy
_atom_site_site_symmetry_order
_atom_site_calc_flag
_atom_site_refinement_flags_posn
_atom_site_refinement_flags_adp
_atom_site_refinement_flags_occupancy
_atom_site_disorder_assembly
_atom_site_disorder_group
Pd1 Pd 0.16913(2) 0.67418(2) 0.29510(2) 0.02787(7) Uani 1 1 d . . . . .
O1 O 0.1028(2) 0.5334(2) 0.17876(15) 0.0308(5) Uani 1 1 d . . . . .
O2 O 0.2142(2) 0.8092(2) 0.41427(15) 0.0304(5) Uani 1 1 d . . . . .
O3 O 0.6160(2) 0.6174(2) 0.33060(16) 0.0321(5) Uani 1 1 d . . . . .
O4 O 0.5615(2) 0.4887(2) 0.41094(16) 0.0311(5) Uani 1 1 d . . . . .
N1 N 0.3615(2) 0.6728(2) 0.30559(17) 0.0242(5) Uani 1 1 d . . . . .
C1 C 0.1751(3) 0.4652(3) 0.1426(2) 0.0262(6) Uani 1 1 d . . . . .
C35 C 0.3074(3) 0.5139(3) 0.1538(2) 0.0252(6) Uani 1 1 d . . . . .
C3 C 0.3824(3) 0.4420(3) 0.1171(2) 0.0256(6) Uani 1 1 d . . . . .
H3 H 0.471630 0.476495 0.126536 0.031 Uiso 1 1 calc R U . . .
C4 C 0.3313(3) 0.3214(3) 0.0672(2) 0.0258(6) Uani 1 1 d . . . . .
C5 C 0.4188(3) 0.2461(3) 0.0289(2) 0.0291(7) Uani 1 1 d . . . . .
C6 C 0.4691(3) 0.2996(3) -0.0418(2) 0.0356(8) Uani 1 1 d . . . . .
H6A H 0.524595 0.251002 -0.066427 0.053 Uiso 1 1 calc R U . . .
H6B H 0.519909 0.382629 -0.010639 0.053 Uiso 1 1 calc R U . . .
H6C H 0.394995 0.299154 -0.093334 0.053 Uiso 1 1 calc R U . . .
C7 C 0.5365(3) 0.2477(3) 0.1089(2) 0.0347(7) Uani 1 1 d . . . . .
H7A H 0.505815 0.214256 0.154725 0.052 Uiso 1 1 calc R U . . .
H7B H 0.587288 0.330858 0.139302 0.052 Uiso 1 1 calc R U . . .
H7C H 0.591438 0.198876 0.083844 0.052 Uiso 1 1 calc R U . . .
C8 C 0.3467(4) 0.1142(3) -0.0207(3) 0.0377(8) Uani 1 1 d . . . . .
H8A H 0.315051 0.077743 0.023316 0.057 Uiso 1 1 calc R U . . .
H8B H 0.406376 0.069839 -0.043835 0.057 Uiso 1 1 calc R U . . .
H8C H 0.272595 0.110770 -0.073445 0.057 Uiso 1 1 calc R U . . .
C9 C 0.1998(3) 0.2756(3) 0.0555(2) 0.0280(7) Uani 1 1 d . . . . .
H9 H 0.162238 0.193707 0.020636 0.034 Uiso 1 1 calc R U . . .
C10 C 0.1203(3) 0.3422(3) 0.0917(2) 0.0284(7) Uani 1 1 d . . . . .
C11 C -0.0229(3) 0.2840(3) 0.0791(2) 0.0345(8) Uani 1 1 d . . . . .
C12 C -0.0632(4) 0.1515(4) 0.0212(3) 0.0507(11) Uani 1 1 d . . . . .
H12A H -0.154709 0.118274 0.014770 0.076 Uiso 1 1 calc R U . . .
H12B H -0.008219 0.105741 0.052596 0.076 Uiso 1 1 calc R U . . .
H12C H -0.052365 0.145705 -0.040948 0.076 Uiso 1 1 calc R U . . .
C13 C -0.0419(3) 0.2858(4) 0.1755(3) 0.0401(9) Uani 1 1 d . . . . .
H13A H -0.004662 0.367145 0.218387 0.060 Uiso 1 1 calc R U . . .
H13B H 0.002125 0.228615 0.200659 0.060 Uiso 1 1 calc R U . . .
H13C H -0.135220 0.262774 0.168791 0.060 Uiso 1 1 calc R U . . .
C14 C -0.1138(3) 0.3509(4) 0.0276(2) 0.0418(9) Uani 1 1 d . . . . .
H14A H -0.091522 0.436069 0.063188 0.063 Uiso 1 1 calc R U . . .
H14B H -0.204511 0.314731 0.021423 0.063 Uiso 1 1 calc R U . . .
H14C H -0.103342 0.344284 -0.034701 0.063 Uiso 1 1 calc R U . . .
C15 C 0.3676(3) 0.6429(3) 0.2062(2) 0.0254(6) Uani 1 1 d . . . . .
H15A H 0.322188 0.694388 0.173255 0.030 Uiso 1 1 calc R U . . .
H15B H 0.459961 0.661793 0.206940 0.030 Uiso 1 1 calc R U . . .
C16 C 0.4399(3) 0.7988(3) 0.3566(2) 0.0268(6) Uani 1 1 d . . . . .
H16A H 0.529749 0.806323 0.351927 0.032 Uiso 1 1 calc R U . . .
H16B H 0.400838 0.856102 0.326754 0.032 Uiso 1 1 calc R U . . .
C17 C 0.4447(3) 0.8310(3) 0.4574(2) 0.0250(6) Uani 1 1 d . . . . .
C18 C 0.5628(3) 0.8519(3) 0.5257(2) 0.0251(6) Uani 1 1 d . . . . .
H18 H 0.639066 0.846088 0.507134 0.030 Uiso 1 1 calc R U . . .
C19 C 0.5728(3) 0.8812(3) 0.6204(2) 0.0252(6) Uani 1 1 d . . . . .
C20 C 0.4586(3) 0.8924(3) 0.6431(2) 0.0269(6) Uani 1 1 d . . . . .
H20 H 0.463560 0.914881 0.707441 0.032 Uiso 1 1 calc R U . . .
C21 C 0.3372(3) 0.8730(3) 0.5778(2) 0.0258(6) Uani 1 1 d . . . . .
C22 C 0.2163(3) 0.8895(3) 0.6097(2) 0.0290(7) Uani 1 1 d . . . . .
C23 C 0.1551(3) 0.9798(3) 0.5665(2) 0.0360(8) Uani 1 1 d . . . . .
H23A H 0.215507 1.059521 0.591796 0.054 Uiso 1 1 calc R U . . .
H23B H 0.073400 0.984282 0.581524 0.054 Uiso 1 1 calc R U . . .
H23C H 0.137327 0.953483 0.498479 0.054 Uiso 1 1 calc R U . . .
C24 C 0.2488(3) 0.9389(3) 0.7161(2) 0.0355(8) Uani 1 1 d . . . . .
H24A H 0.312446 1.016753 0.737533 0.053 Uiso 1 1 calc R U . . .
H24B H 0.285686 0.881941 0.746256 0.053 Uiso 1 1 calc R U . . .
H24C H 0.169200 0.949732 0.732349 0.053 Uiso 1 1 calc R U . . .
C25 C 0.1165(3) 0.7672(3) 0.5800(3) 0.0389(8) Uani 1 1 d . . . . .
H25A H 0.034658 0.780340 0.591566 0.058 Uiso 1 1 calc R U . . .
H25B H 0.151201 0.714782 0.616307 0.058 Uiso 1 1 calc R U . . .
H25C H 0.100179 0.728789 0.513284 0.058 Uiso 1 1 calc R U . . .
C26 C 0.3282(3) 0.8362(3) 0.4810(2) 0.0257(6) Uani 1 1 d . . . . .
C27 C 0.6991(3) 0.8868(3) 0.6944(2) 0.0280(7) Uani 1 1 d . . . . .
C28 C 0.6903(3) 0.7605(3) 0.7089(2) 0.0352(8) Uani 1 1 d . . . . .
H28A H 0.771391 0.759551 0.753688 0.053 Uiso 1 1 calc R U . . .
H28B H 0.677096 0.701179 0.649052 0.053 Uiso 1 1 calc R U . . .
H28C H 0.616837 0.740236 0.733071 0.053 Uiso 1 1 calc R U . . .
C29 C 0.8189(3) 0.9200(4) 0.6621(3) 0.0429(9) Uani 1 1 d . . . . .
H29A H 0.818975 0.995378 0.644530 0.064 Uiso 1 1 calc R U . . .
H29B H 0.816187 0.855390 0.607951 0.064 Uiso 1 1 calc R U . . .
H29C H 0.898190 0.930564 0.712987 0.064 Uiso 1 1 calc R U . . .
C30 C 0.7179(4) 0.9785(4) 0.7881(3) 0.0423(9) Uani 1 1 d . . . . .
H30A H 0.795128 0.973346 0.834555 0.063 Uiso 1 1 calc R U . . .
H30B H 0.640907 0.960706 0.809164 0.063 Uiso 1 1 calc R U . . .
H30C H 0.729803 1.059943 0.780351 0.063 Uiso 1 1 calc R U . . .
C31 C 0.4009(3) 0.5831(3) 0.3537(2) 0.0248(6) Uani 1 1 d . . . . .
H31A H 0.339896 0.503874 0.319558 0.030 Uiso 1 1 calc R U . . .
H31B H 0.391136 0.606182 0.417213 0.030 Uiso 1 1 calc R U . . .
C32 C 0.5391(3) 0.5686(3) 0.3625(2) 0.0257(6) Uani 1 1 d . . . . .
C33 C 0.6842(3) 0.4528(3) 0.4180(3) 0.0337(7) Uani 1 1 d . . . . .
H33A H 0.703785 0.444635 0.357687 0.040 Uiso 1 1 calc R U . . .
H33B H 0.676005 0.373067 0.430541 0.040 Uiso 1 1 calc R U . . .
C34 C 0.7953(3) 0.5433(3) 0.4949(3) 0.0382(8) Uani 1 1 d . . . . .
H34A H 0.807715 0.620821 0.480354 0.057 Uiso 1 1 calc R U . . .
H34B H 0.875352 0.514110 0.499874 0.057 Uiso 1 1 calc R U . . .
H34C H 0.774787 0.553653 0.554331 0.057 Uiso 1 1 calc R U . . .
N2 N -0.0261(3) 0.6864(3) 0.2706(2) 0.0424(8) Uani 1 1 d . . . . .
H2 H -0.032928 0.753962 0.320960 0.051 Uiso 0.340(11) 1 calc R U P A 2
C36 C -0.0667(4) 0.7124(6) 0.1790(4) 0.0786(19) Uani 1 1 d . . . . .
H36A H -0.161203 0.704451 0.159820 0.118 Uiso 1 1 calc R U . . .
H36B H -0.043567 0.655144 0.131996 0.118 Uiso 1 1 calc R U . . .
H36C H -0.022032 0.794763 0.184633 0.118 Uiso 1 1 calc R U . . .
C37 C -0.1121(4) 0.5722(5) 0.2674(4) 0.0615(13) Uani 1 1 d . . . . .
H37A H -0.084766 0.554498 0.327602 0.092 Uiso 1 1 calc R U . . .
H37B H -0.105984 0.506218 0.217681 0.092 Uiso 1 1 calc R U . . .
H37C H -0.202502 0.580437 0.254881 0.092 Uiso 1 1 calc R U . . .
C38 C -0.0581(5) 0.7768(5) 0.3325(4) 0.0346(16) Uani 0.660(11) 1 d . . P A 1
H38A H -0.004861 0.855726 0.338113 0.052 Uiso 0.660(11) 1 calc R U P A 1
H38B H -0.041248 0.761982 0.394072 0.052 Uiso 0.660(11) 1 calc R U P A 1
H38C H -0.150636 0.775727 0.308512 0.052 Uiso 0.660(11) 1 calc R U P A 1

loop_
_atom_site_aniso_label
_atom_site_aniso_U_11
_atom_site_aniso_U_22
_atom_site_aniso_U_33
_atom_site_aniso_U_23
_atom_site_aniso_U_13
_atom_site_aniso_U_12
Pd1 0.02132(11) 0.03841(14) 0.02644(12) 0.01076(10) 0.00837(9) 0.00973(9)
O1 0.0200(10) 0.0419(13) 0.0269(11) 0.0051(10) 0.0053(9) 0.0067(9)
O2 0.0218(11) 0.0447(14) 0.0232(11) 0.0052(10) 0.0042(9) 0.0132(10)
O3 0.0244(11) 0.0392(13) 0.0394(13) 0.0186(11) 0.0147(10) 0.0074(10)
O4 0.0236(11) 0.0350(13) 0.0406(13) 0.0199(10) 0.0107(10) 0.0077(9)
N1 0.0206(12) 0.0300(14) 0.0251(13) 0.0099(11) 0.0105(10) 0.0058(10)
C1 0.0215(15) 0.0370(18) 0.0208(14) 0.0097(13) 0.0069(12) 0.0059(13)
C35 0.0207(14) 0.0327(17) 0.0238(15) 0.0107(13) 0.0081(12) 0.0039(12)
C3 0.0198(14) 0.0349(17) 0.0233(15) 0.0102(13) 0.0082(12) 0.0045(12)
C4 0.0237(15) 0.0314(16) 0.0216(14) 0.0080(12) 0.0076(12) 0.0019(12)
C5 0.0304(16) 0.0313(17) 0.0276(16) 0.0090(13) 0.0124(13) 0.0053(13)
C6 0.0374(19) 0.044(2) 0.0329(18) 0.0144(15) 0.0189(15) 0.0111(16)
C7 0.0334(18) 0.0384(19) 0.0343(18) 0.0101(15) 0.0117(15) 0.0113(15)
C8 0.040(2) 0.0323(18) 0.0387(19) 0.0035(15) 0.0182(16) 0.0032(15)
C9 0.0263(15) 0.0313(17) 0.0227(15) 0.0069(13) 0.0067(12) -0.0013(13)
C10 0.0202(15) 0.0403(18) 0.0215(15) 0.0116(13) 0.0030(12) -0.0013(13)
C11 0.0215(15) 0.045(2) 0.0300(17) 0.0088(15) 0.0058(13) -0.0046(14)
C12 0.0307(19) 0.054(3) 0.051(2) 0.003(2) 0.0103(17) -0.0134(17)
C13 0.0238(16) 0.062(2) 0.0371(19) 0.0224(18) 0.0108(14) 0.0026(16)
C14 0.0199(16) 0.071(3) 0.0298(18) 0.0161(18) 0.0038(14) 0.0022(16)
C15 0.0225(14) 0.0327(17) 0.0225(15) 0.0101(13) 0.0084(12) 0.0046(12)
C16 0.0250(15) 0.0273(16) 0.0301(16) 0.0103(13) 0.0106(13) 0.0050(12)
C17 0.0239(15) 0.0257(15) 0.0269(15) 0.0098(12) 0.0091(12) 0.0044(12)
C18 0.0193(14) 0.0261(15) 0.0306(16) 0.0091(13) 0.0090(12) 0.0030(12)
C19 0.0215(14) 0.0271(16) 0.0268(15) 0.0105(12) 0.0065(12) 0.0026(12)
C20 0.0261(15) 0.0304(16) 0.0225(15) 0.0085(13) 0.0061(12) 0.0026(12)
C21 0.0228(15) 0.0291(16) 0.0269(16) 0.0098(13) 0.0081(12) 0.0058(12)
C22 0.0217(15) 0.0377(18) 0.0292(16) 0.0093(14) 0.0101(13) 0.0074(13)
C23 0.0312(17) 0.051(2) 0.0319(18) 0.0136(16) 0.0130(14) 0.0178(16)
C24 0.0301(17) 0.049(2) 0.0306(18) 0.0121(16) 0.0131(14) 0.0117(15)
C25 0.0258(17) 0.046(2) 0.043(2) 0.0087(17) 0.0140(15) 0.0044(15)
C26 0.0224(15) 0.0309(16) 0.0245(15) 0.0085(13) 0.0063(12) 0.0077(12)
C27 0.0216(15) 0.0318(17) 0.0288(16) 0.0111(13) 0.0039(12) 0.0035(12)
C28 0.0326(18) 0.0380(19) 0.0340(18) 0.0153(15) 0.0038(14) 0.0075(15)
C29 0.0230(17) 0.063(3) 0.043(2) 0.0279(19) 0.0038(15) 0.0034(16)
C30 0.0345(19) 0.044(2) 0.0355(19) 0.0040(16) -0.0044(15) 0.0052(16)
C31 0.0214(14) 0.0290(16) 0.0264(15) 0.0113(13) 0.0097(12) 0.0038(12)
C32 0.0235(15) 0.0274(16) 0.0262(15) 0.0084(12) 0.0074(12) 0.0043(12)
C33 0.0252(16) 0.0362(19) 0.045(2) 0.0188(16) 0.0108(15) 0.0117(14)
C34 0.0266(17) 0.046(2) 0.044(2) 0.0161(17) 0.0101(15) 0.0078(15)
N2 0.0315(16) 0.064(2) 0.0530(19) 0.0313(17) 0.0256(15) 0.0278(15)
C36 0.030(2) 0.146(5) 0.096(4) 0.091(4) 0.020(2) 0.038(3)
C37 0.0262(19) 0.092(4) 0.089(4) 0.053(3) 0.028(2) 0.017(2)
C38 0.024(3) 0.039(3) 0.036(3) -0.002(2) 0.009(2) 0.013(2)

loop_
_atom_type_symbol
_atom_type_description
_atom_type_scat_dispersion_real
_atom_type_scat_dispersion_imag
_atom_type_scat_source
C C 0.0181 0.0091 'International Tables Vol C Tables 4.2.6.8 and 6.1.1.4'
H H 0.0000 0.0000 'International Tables Vol C Tables 4.2.6.8 and 6.1.1.4'
N N 0.0311 0.0180 'International Tables Vol C Tables 4.2.6.8 and 6.1.1.4'
O O 0.0492 0.0322 'International Tables Vol C Tables 4.2.6.8 and 6.1.1.4'
Pd Pd 0.1215 3.9337 'International Tables Vol C Tables 4.2.6.8 and 6.1.1.4'

loop_
_geom_angle_atom_site_label_1
_geom_angle_atom_site_label_2
_geom_angle_atom_site_label_3
_geom_angle
_geom_angle_site_symmetry_1
_geom_angle_site_symmetry_3
_geom_angle_publ_flag
O1 Pd1 O2 172.98(9) . . y
O1 Pd1 N1 92.67(9) . . y
O1 Pd1 N2 85.70(12) . . y
O2 Pd1 N1 93.71(9) . . y
O2 Pd1 N2 88.33(11) . . y
N1 Pd1 N2 172.57(11) . . y
C1 O1 Pd1 125.82(19) . . ?
C26 O2 Pd1 122.52(19) . . ?
C32 O4 C33 116.5(2) . . ?
C15 N1 Pd1 105.21(17) . . ?
C16 N1 Pd1 106.70(18) . . ?
C16 N1 C15 109.1(2) . . ?
C31 N1 Pd1 109.91(17) . . ?
C31 N1 C15 112.6(2) . . ?
C31 N1 C16 112.9(2) . . ?
O1 C1 C35 120.8(3) . . ?
O1 C1 C10 120.8(3) . . ?
C35 C1 C10 118.4(3) . . ?
C1 C35 C15 119.8(3) . . ?
C3 C35 C1 120.5(3) . . ?
C3 C35 C15 119.7(3) . . ?
C35 C3 H3 118.9 . . ?
C4 C3 C35 122.3(3) . . ?
C4 C3 H3 118.9 . . ?
C3 C4 C5 120.1(3) . . ?
C3 C4 C9 116.4(3) . . ?
C9 C4 C5 123.6(3) . . ?
C4 C5 C6 109.7(3) . . ?
C4 C5 C7 110.0(3) . . ?
C7 C5 C6 108.6(3) . . ?
C8 C5 C4 112.5(3) . . ?
C8 C5 C6 108.0(3) . . ?
C8 C5 C7 108.0(3) . . ?
C5 C6 H6A 109.5 . . ?
C5 C6 H6B 109.5 . . ?
C5 C6 H6C 109.5 . . ?
H6A C6 H6B 109.5 . . ?
H6A C6 H6C 109.5 . . ?
H6B C6 H6C 109.5 . . ?
C5 C7 H7A 109.5 . . ?
C5 C7 H7B 109.5 . . ?
C5 C7 H7C 109.5 . . ?
H7A C7 H7B 109.5 . . ?
H7A C7 H7C 109.5 . . ?
H7B C7 H7C 109.5 . . ?
C5 C8 H8A 109.5 . . ?
C5 C8 H8B 109.5 . . ?
C5 C8 H8C 109.5 . . ?
H8A C8 H8B 109.5 . . ?
H8A C8 H8C 109.5 . . ?
H8B C8 H8C 109.5 . . ?
C4 C9 H9 117.9 . . ?
C10 C9 C4 124.1(3) . . ?
C10 C9 H9 117.9 . . ?
C1 C10 C11 120.4(3) . . ?
C9 C10 C1 118.4(3) . . ?
C9 C10 C11 121.2(3) . . ?
C10 C11 C13 109.6(3) . . ?
C12 C11 C10 112.2(3) . . ?
C12 C11 C13 106.5(3) . . ?
C12 C11 C14 107.2(3) . . ?
C14 C11 C10 110.1(3) . . ?
C14 C11 C13 111.3(3) . . ?
C11 C12 H12A 109.5 . . ?
C11 C12 H12B 109.5 . . ?
C11 C12 H12C 109.5 . . ?
H12A C12 H12B 109.5 . . ?
H12A C12 H12C 109.5 . . ?
H12B C12 H12C 109.5 . . ?
C11 C13 H13A 109.5 . . ?
C11 C13 H13B 109.5 . . ?
C11 C13 H13C 109.5 . . ?
H13A C13 H13B 109.5 . . ?
H13A C13 H13C 109.5 . . ?
H13B C13 H13C 109.5 . . ?
C11 C14 H14A 109.5 . . ?
C11 C14 H14B 109.5 . . ?
C11 C14 H14C 109.5 . . ?
H14A C14 H14B 109.5 . . ?
H14A C14 H14C 109.5 . . ?
H14B C14 H14C 109.5 . . ?
N1 C15 H15A 109.0 . . ?
N1 C15 H15B 109.0 . . ?
C35 C15 N1 112.8(2) . . ?
C35 C15 H15A 109.0 . . ?
C35 C15 H15B 109.0 . . ?
H15A C15 H15B 107.8 . . ?
N1 C16 H16A 109.3 . . ?
N1 C16 H16B 109.3 . . ?
H16A C16 H16B 108.0 . . ?
C17 C16 N1 111.6(2) . . ?
C17 C16 H16A 109.3 . . ?
C17 C16 H16B 109.3 . . ?
C18 C17 C16 119.4(3) . . ?
C18 C17 C26 121.3(3) . . ?
C26 C17 C16 119.2(3) . . ?
C17 C18 H18 119.0 . . ?
C17 C18 C19 121.9(3) . . ?
C19 C18 H18 119.0 . . ?
C18 C19 C20 116.2(3) . . ?
C18 C19 C27 121.5(3) . . ?
C20 C19 C27 121.9(3) . . ?
C19 C20 H20 117.8 . . ?
C19 C20 C21 124.5(3) . . ?
C21 C20 H20 117.8 . . ?
C20 C21 C22 120.8(3) . . ?
C20 C21 C26 118.1(3) . . ?
C26 C21 C22 121.1(3) . . ?
C21 C22 C25 110.1(3) . . ?
C23 C22 C21 109.4(3) . . ?
C23 C22 C24 107.0(3) . . ?
C23 C22 C25 110.3(3) . . ?
C24 C22 C21 112.8(3) . . ?
C24 C22 C25 107.2(3) . . ?
C22 C23 H23A 109.5 . . ?
C22 C23 H23B 109.5 . . ?
C22 C23 H23C 109.5 . . ?
H23A C23 H23B 109.5 . . ?
H23A C23 H23C 109.5 . . ?
H23B C23 H23C 109.5 . . ?
C22 C24 H24A 109.5 . . ?
C22 C24 H24B 109.5 . . ?
C22 C24 H24C 109.5 . . ?
H24A C24 H24B 109.5 . . ?
H24A C24 H24C 109.5 . . ?
H24B C24 H24C 109.5 . . ?
C22 C25 H25A 109.5 . . ?
C22 C25 H25B 109.5 . . ?
C22 C25 H25C 109.5 . . ?
H25A C25 H25B 109.5 . . ?
H25A C25 H25C 109.5 . . ?
H25B C25 H25C 109.5 . . ?
O2 C26 C17 120.6(3) . . ?
O2 C26 C21 121.7(3) . . ?
C17 C26 C21 117.7(3) . . ?
C19 C27 C28 107.1(3) . . ?
C29 C27 C19 111.4(3) . . ?
C29 C27 C28 108.8(3) . . ?
C29 C27 C30 108.0(3) . . ?
C30 C27 C19 112.5(3) . . ?
C30 C27 C28 109.0(3) . . ?
C27 C28 H28A 109.5 . . ?
C27 C28 H28B 109.5 . . ?
C27 C28 H28C 109.5 . . ?
H28A C28 H28B 109.5 . . ?
H28A C28 H28C 109.5 . . ?
H28B C28 H28C 109.5 . . ?
C27 C29 H29A 109.5 . . ?
C27 C29 H29B 109.5 . . ?
C27 C29 H29C 109.5 . . ?
H29A C29 H29B 109.5 . . ?
H29A C29 H29C 109.5 . . ?
H29B C29 H29C 109.5 . . ?
C27 C30 H30A 109.5 . . ?
C27 C30 H30B 109.5 . . ?
C27 C30 H30C 109.5 . . ?
H30A C30 H30B 109.5 . . ?
H30A C30 H30C 109.5 . . ?
H30B C30 H30C 109.5 . . ?
N1 C31 H31A 108.4 . . ?
N1 C31 H31B 108.4 . . ?
N1 C31 C32 115.6(2) . . ?
H31A C31 H31B 107.4 . . ?
C32 C31 H31A 108.4 . . ?
C32 C31 H31B 108.4 . . ?
O3 C32 O4 124.7(3) . . ?
O3 C32 C31 126.9(3) . . ?
O4 C32 C31 108.3(2) . . ?
O4 C33 H33A 109.3 . . ?
O4 C33 H33B 109.3 . . ?
O4 C33 C34 111.7(3) . . ?
H33A C33 H33B 107.9 . . ?
C34 C33 H33A 109.3 . . ?
C34 C33 H33B 109.3 . . ?
C33 C34 H34A 109.5 . . ?
C33 C34 H34B 109.5 . . ?
C33 C34 H34C 109.5 . . ?
H34A C34 H34B 109.5 . . ?
H34A C34 H34C 109.5 . . ?
H34B C34 H34C 109.5 . . ?
Pd1 N2 H2 109.6 . . ?
C36 N2 Pd1 107.1(2) . . ?
C36 N2 H2 109.6 . . ?
C37 N2 Pd1 111.5(2) . . ?
C37 N2 H2 109.6 . . ?
C37 N2 C36 109.4(4) . . ?
C38 N2 Pd1 119.3(3) . . ?
C38 N2 C36 104.3(4) . . ?
C38 N2 C37 104.7(4) . . ?
N2 C36 H36A 109.5 . . ?
N2 C36 H36B 109.5 . . ?
N2 C36 H36C 109.5 . . ?
H36A C36 H36B 109.5 . . ?
H36A C36 H36C 109.5 . . ?
H36B C36 H36C 109.5 . . ?
N2 C37 H37A 109.5 . . ?
N2 C37 H37B 109.5 . . ?
N2 C37 H37C 109.5 . . ?
H37A C37 H37B 109.5 . . ?
H37A C37 H37C 109.5 . . ?
H37B C37 H37C 109.5 . . ?
N2 C38 H38A 109.5 . . ?
N2 C38 H38B 109.5 . . ?
N2 C38 H38C 109.5 . . ?
H38A C38 H38B 109.5 . . ?
H38A C38 H38C 109.5 . . ?
H38B C38 H38C 109.5 . . ?

loop_
_geom_bond_atom_site_label_1
_geom_bond_atom_site_label_2
_geom_bond_distance
_geom_bond_site_symmetry_2
_geom_bond_publ_flag
Pd1 O1 2.016(2) . y
Pd1 O2 2.020(2) . y
Pd1 N1 2.064(2) . y
Pd1 N2 2.100(3) . y
O1 C1 1.337(4) . ?
O2 C26 1.337(4) . ?
O3 C32 1.201(4) . ?
O4 C32 1.339(4) . ?
O4 C33 1.452(4) . ?
N1 C15 1.509(4) . ?
N1 C16 1.499(4) . ?
N1 C31 1.477(4) . ?
C1 C35 1.411(4) . ?
C1 C10 1.420(5) . ?
C35 C3 1.391(4) . ?
C35 C15 1.490(4) . ?
C3 H3 0.9500 . ?
C3 C4 1.388(4) . ?
C4 C5 1.534(4) . ?
C4 C9 1.395(4) . ?
C5 C6 1.539(4) . ?
C5 C7 1.536(5) . ?
C5 C8 1.533(5) . ?
C6 H6A 0.9800 . ?
C6 H6B 0.9800 . ?
C6 H6C 0.9800 . ?
C7 H7A 0.9800 . ?
C7 H7B 0.9800 . ?
C7 H7C 0.9800 . ?
C8 H8A 0.9800 . ?
C8 H8B 0.9800 . ?
C8 H8C 0.9800 . ?
C9 H9 0.9500 . ?
C9 C10 1.389(5) . ?
C10 C11 1.541(4) . ?
C11 C12 1.532(5) . ?
C11 C13 1.545(5) . ?
C11 C14 1.540(5) . ?
C12 H12A 0.9800 . ?
C12 H12B 0.9800 . ?
C12 H12C 0.9800 . ?
C13 H13A 0.9800 . ?
C13 H13B 0.9800 . ?
C13 H13C 0.9800 . ?
C14 H14A 0.9800 . ?
C14 H14B 0.9800 . ?
C14 H14C 0.9800 . ?
C15 H15A 0.9900 . ?
C15 H15B 0.9900 . ?
C16 H16A 0.9900 . ?
C16 H16B 0.9900 . ?
C16 C17 1.496(4) . ?
C17 C18 1.388(4) . ?
C17 C26 1.409(4) . ?
C18 H18 0.9500 . ?
C18 C19 1.391(4) . ?
C19 C20 1.391(4) . ?
C19 C27 1.534(4) . ?
C20 H20 0.9500 . ?
C20 C21 1.395(4) . ?
C21 C22 1.540(4) . ?
C21 C26 1.427(4) . ?
C22 C23 1.529(5) . ?
C22 C24 1.534(4) . ?
C22 C25 1.544(5) . ?
C23 H23A 0.9800 . ?
C23 H23B 0.9800 . ?
C23 H23C 0.9800 . ?
C24 H24A 0.9800 . ?
C24 H24B 0.9800 . ?
C24 H24C 0.9800 . ?
C25 H25A 0.9800 . ?
C25 H25B 0.9800 . ?
C25 H25C 0.9800 . ?
C27 C28 1.537(5) . ?
C27 C29 1.531(5) . ?
C27 C30 1.532(5) . ?
C28 H28A 0.9800 . ?
C28 H28B 0.9800 . ?
C28 H28C 0.9800 . ?
C29 H29A 0.9800 . ?
C29 H29B 0.9800 . ?
C29 H29C 0.9800 . ?
C30 H30A 0.9800 . ?
C30 H30B 0.9800 . ?
C30 H30C 0.9800 . ?
C31 H31A 0.9900 . ?
C31 H31B 0.9900 . ?
C31 C32 1.518(4) . ?
C33 H33A 0.9900 . ?
C33 H33B 0.9900 . ?
C33 C34 1.511(5) . ?
C34 H34A 0.9800 . ?
C34 H34B 0.9800 . ?
C34 H34C 0.9800 . ?
N2 H2 1.0000 . ?
N2 C36 1.486(5) . ?
N2 C37 1.485(5) . ?
N2 C38 1.406(6) . ?
C36 H36A 0.9800 . ?
C36 H36B 0.9800 . ?
C36 H36C 0.9800 . ?
C37 H37A 0.9800 . ?
C37 H37B 0.9800 . ?
C37 H37C 0.9800 . ?
C38 H38A 0.9800 . ?
C38 H38B 0.9800 . ?
C38 H38C 0.9800 . ?

loop_
_geom_torsion_atom_site_label_1
_geom_torsion_atom_site_label_2
_geom_torsion_atom_site_label_3
_geom_torsion_atom_site_label_4
_geom_torsion
_geom_torsion_site_symmetry_1
_geom_torsion_site_symmetry_2
_geom_torsion_site_symmetry_3
_geom_torsion_site_symmetry_4
_geom_torsion_publ_flag
Pd1 O1 C1 C35 -30.1(4) . . . . ?
Pd1 O1 C1 C10 150.2(2) . . . . ?
Pd1 O2 C26 C17 38.5(4) . . . . ?
Pd1 O2 C26 C21 -142.7(2) . . . . ?
Pd1 N1 C15 C35 -73.5(3) . . . . ?
Pd1 N1 C16 C17 70.5(3) . . . . ?
Pd1 N1 C31 C32 177.4(2) . . . . ?
O1 C1 C35 C3 179.1(3) . . . . ?
O1 C1 C35 C15 -0.1(4) . . . . ?
O1 C1 C10 C9 179.9(3) . . . . ?
O1 C1 C10 C11 -1.5(4) . . . . ?
N1 C16 C17 C18 114.1(3) . . . . ?
N1 C16 C17 C26 -64.1(4) . . . . ?
N1 C31 C32 O3 -4.1(5) . . . . ?
N1 C31 C32 O4 177.3(3) . . . . ?
C1 C35 C3 C4 1.1(5) . . . . ?
C1 C35 C15 N1 59.0(4) . . . . ?
C1 C10 C11 C12 179.3(3) . . . . ?
C1 C10 C11 C13 -62.6(4) . . . . ?
C1 C10 C11 C14 60.0(4) . . . . ?
C35 C1 C10 C9 0.2(4) . . . . ?
C35 C1 C10 C11 178.9(3) . . . . ?
C35 C3 C4 C5 -179.6(3) . . . . ?
C35 C3 C4 C9 0.0(4) . . . . ?
C3 C35 C15 N1 -120.2(3) . . . . ?
C3 C4 C5 C6 -62.1(4) . . . . ?
C3 C4 C5 C7 57.3(4) . . . . ?
C3 C4 C5 C8 177.7(3) . . . . ?
C3 C4 C9 C10 -1.1(5) . . . . ?
C4 C9 C10 C1 1.0(5) . . . . ?
C4 C9 C10 C11 -177.6(3) . . . . ?
C5 C4 C9 C10 178.5(3) . . . . ?
C9 C4 C5 C6 118.3(3) . . . . ?
C9 C4 C5 C7 -122.3(3) . . . . ?
C9 C4 C5 C8 -1.9(4) . . . . ?
C9 C10 C11 C12 -2.0(4) . . . . ?
C9 C10 C11 C13 116.0(3) . . . . ?
C9 C10 C11 C14 -121.3(3) . . . . ?
C10 C1 C35 C3 -1.3(4) . . . . ?
C10 C1 C35 C15 179.6(3) . . . . ?
C15 N1 C16 C17 -176.3(2) . . . . ?
C15 N1 C31 C32 60.5(3) . . . . ?
C15 C35 C3 C4 -179.7(3) . . . . ?
C16 N1 C15 C35 172.3(2) . . . . ?
C16 N1 C31 C32 -63.6(3) . . . . ?
C16 C17 C18 C19 -179.5(3) . . . . ?
C16 C17 C26 O2 2.0(5) . . . . ?
C16 C17 C26 C21 -176.9(3) . . . . ?
C17 C18 C19 C20 -2.1(5) . . . . ?
C17 C18 C19 C27 171.3(3) . . . . ?
C18 C17 C26 O2 -176.2(3) . . . . ?
C18 C17 C26 C21 4.9(5) . . . . ?
C18 C19 C20 C21 1.9(5) . . . . ?
C18 C19 C27 C28 -90.4(3) . . . . ?
C18 C19 C27 C29 28.5(4) . . . . ?
C18 C19 C27 C30 149.9(3) . . . . ?
C19 C20 C21 C22 -179.1(3) . . . . ?
C19 C20 C21 C26 1.6(5) . . . . ?
C20 C19 C27 C28 82.7(4) . . . . ?
C20 C19 C27 C29 -158.5(3) . . . . ?
C20 C19 C27 C30 -37.1(4) . . . . ?
C20 C21 C22 C23 124.3(3) . . . . ?
C20 C21 C22 C24 5.3(4) . . . . ?
C20 C21 C22 C25 -114.4(3) . . . . ?
C20 C21 C26 O2 176.2(3) . . . . ?
C20 C21 C26 C17 -5.0(4) . . . . ?
C22 C21 C26 O2 -3.1(5) . . . . ?
C22 C21 C26 C17 175.8(3) . . . . ?
C26 C17 C18 C19 -1.3(5) . . . . ?
C26 C21 C22 C23 -56.4(4) . . . . ?
C26 C21 C22 C24 -175.5(3) . . . . ?
C26 C21 C22 C25 64.9(4) . . . . ?
C27 C19 C20 C21 -171.5(3) . . . . ?
C31 N1 C15 C35 46.1(3) . . . . ?
C31 N1 C16 C17 -50.4(3) . . . . ?
C32 O4 C33 C34 82.2(4) . . . . ?
C33 O4 C32 O3 -5.1(5) . . . . ?
C33 O4 C32 C31 173.5(3) . . . . ?
